data_7050001
loop_
_publ_author_name
'Colacio, Enrique'
'Lloret, Francesc'
'Navarrete, Miguel'
'Romerosa, Antonio'
'Stoeckli-Evans, Helen'
'Suarez-Varela, Jos\'e'

_publ_section_title
;
 2D and 3D coordination polymers based on 2,2&#x2032;-bipyrimidine and
 cyanide bridging ligands incorporating coordinated and guest ammonia
 molecules. Synthesis, crystal structures, magnetic properties and
 thermal analysis of {[Ni(CN)4]2[(Ni(NH3)2)2(bpym)]&#x00B7;2H2O}n and
 {[Cu2(CN)2(bpym)]&#x00B7;NH3}n
;
_journal_issue 9
_journal_name_full 'New Journal of Chemistry'
_journal_page_first 1189
_journal_paper_doi 10.1039/b507136d
_journal_volume 29
_journal_year 2005
_chemical_formula_sum 'C10 H9 Cu2 N7'
_chemical_formula_weight 354.32
_chemical_name_systematic
;
?
;
_space_group_IT_number 15
_symmetry_cell_setting monoclinic
_symmetry_space_group_name_Hall '-C 2yc'
_symmetry_space_group_name_H-M 'C 1 2/c 1'
_atom_sites_solution_hydrogens geom
_atom_sites_solution_primary direct
_atom_sites_solution_secondary difmap
_audit_creation_method SHELXL-97
_cell_angle_alpha 90.00
_cell_angle_beta 93.40(2)
_cell_angle_gamma 90.00
_cell_formula_units_Z 4
_cell_length_a 5.8736(12)
_cell_length_b 17.266(3)
_cell_length_c 12.983(3)
_cell_measurement_reflns_used 1776
_cell_measurement_temperature 153(2)
_cell_measurement_theta_max 25.88
_cell_measurement_theta_min 2.36
_cell_volume 1314.3(5)
_computing_cell_refinement 'CELL (Stoe IPDS Software, 2000)'
_computing_data_collection 'EXPOSE (Stoe IPDS Software, 2000)'
_computing_data_reduction 'INTEGRATE (Stoe IPDS Software, 2000)'
_computing_molecular_graphics 'PLATON99 (Spek, 1990)'
_computing_publication_material 'SHELXL-97 (Sheldrick, 1997)'
_computing_structure_refinement 'SHELXL-97 (Sheldrick, 1997)'
_computing_structure_solution 'SHELXS-97 (Sheldrick, 1990)'
_diffrn_ambient_temperature 153(2)
_diffrn_detector_area_resol_mean 0.81\%A
_diffrn_measured_fraction_theta_full 0.985
_diffrn_measured_fraction_theta_max 0.985
_diffrn_measurement_device_type 'STOE IPDS'
_diffrn_measurement_method 'phi oscillation'
_diffrn_radiation_monochromator graphite
_diffrn_radiation_source 'fine-focus sealed tube'
_diffrn_radiation_type MoK\a
_diffrn_radiation_wavelength 0.71073
_diffrn_reflns_av_R_equivalents 0.2081
_diffrn_reflns_av_sigmaI/netI 0.1886
_diffrn_reflns_limit_h_max 7
_diffrn_reflns_limit_h_min -7
_diffrn_reflns_limit_k_max 20
_diffrn_reflns_limit_k_min -21
_diffrn_reflns_limit_l_max 15
_diffrn_reflns_limit_l_min -15
_diffrn_reflns_number 5034
_diffrn_reflns_theta_full 25.88
_diffrn_reflns_theta_max 25.88
_diffrn_reflns_theta_min 2.36
_diffrn_standards_decay_% 0
_diffrn_standards_interval_time 0
_diffrn_standards_number 0
_exptl_absorpt_coefficient_mu 3.231
_exptl_absorpt_correction_T_max 0.597
_exptl_absorpt_correction_T_min 0.127
_exptl_absorpt_correction_type emirical_DIFFABS
_exptl_crystal_colour red
_exptl_crystal_density_diffrn 1.791
_exptl_crystal_density_meas ?
_exptl_crystal_density_method 'not measured'
_exptl_crystal_description rod
_exptl_crystal_F_000 704
_exptl_crystal_size_max 0.25
_exptl_crystal_size_mid 0.20
_exptl_crystal_size_min 0.15
_refine_diff_density_max 1.051
_refine_diff_density_min -0.946
_refine_diff_density_rms 0.202
_refine_ls_extinction_coef 0.0074(17)
_refine_ls_extinction_expression Fc^*^=kFc[1+0.001xFc^2^\l^3^/sin(2\q)]^-1/4^
_refine_ls_extinction_method SHELXL
_refine_ls_goodness_of_fit_ref 0.827
_refine_ls_hydrogen_treatment mixed
_refine_ls_matrix_type full
_refine_ls_number_parameters 88
_refine_ls_number_reflns 1257
_refine_ls_number_restraints 0
_refine_ls_restrained_S_all 0.827
_refine_ls_R_factor_all 0.1331
_refine_ls_R_factor_gt 0.0743
_refine_ls_shift/su_max 0.000
_refine_ls_shift/su_mean 0.000
_refine_ls_structure_factor_coef Fsqd
_refine_ls_weighting_details 'calc w=1/[\s^2^(Fo^2^)+(0.0950P)^2^] where P=(Fo^2^+2Fc^2^)/3'
_refine_ls_weighting_scheme calc
_refine_ls_wR_factor_gt 0.1702
_refine_ls_wR_factor_ref 0.1897
_reflns_number_gt 578
_reflns_number_total 1257
_reflns_threshold_expression I>2sigma(I)
_cod_data_source_file b507136d.txt
_cod_data_source_block compound_2
_cod_depositor_comments
;
The following automatic conversions were performed:

'_exptl_crystal_density_meas' value 'none' was changed to '?' - the
value is perceived as not measured.

Automatic conversion script
Id: cif_fix_values 3008 2015-01-20 13:52:24Z robertas 
;
_cod_original_sg_symbol_H-M 'C 2/c'
_cod_database_code 7050001

loop_
_symmetry_equiv_pos_as_xyz
'x, y, z'
'-x, y, -z+1/2'
'x+1/2, y+1/2, z'
'-x+1/2, y+1/2, -z+1/2'
'-x, -y, -z'
'x, -y, z-1/2'
'-x+1/2, -y+1/2, -z'
'x+1/2, -y+1/2, z-1/2'

loop_
_atom_site_label
_atom_site_type_symbol
_atom_site_fract_x
_atom_site_fract_y
_atom_site_fract_z
_atom_site_U_iso_or_equiv
_atom_site_adp_type
_atom_site_occupancy
_atom_site_symmetry_multiplicity
_atom_site_calc_flag
_atom_site_refinement_flags
_atom_site_disorder_assembly
_atom_site_disorder_group
Cu1 Cu 0.2414(2) 0.40080(7) 0.59167(8) 0.0476(6) Uani 1 1 d . . .
N1 N 0.0579(13) 0.2916(4) 0.5890(5) 0.0372(18) Uani 1 1 d . . .
N2 N 0.4136(13) 0.3358(4) 0.4791(5) 0.0375(19) Uani 1 1 d . . .
C1 C -0.1226(17) 0.2697(6) 0.6387(6) 0.038(2) Uani 1 1 d . . .
H1 H -0.1998 0.3070 0.6775 0.046 Uiso 1 1 calc R . .
C2 C -0.2012(17) 0.1946(7) 0.6355(7) 0.048(3) Uani 1 1 d . . .
H2 H -0.3277 0.1789 0.6728 0.057 Uiso 1 1 calc R . .
C3 C 0.5883(18) 0.3569(6) 0.4243(7) 0.043(2) Uani 1 1 d . . .
H3 H 0.6366 0.4094 0.4266 0.052 Uiso 1 1 calc R . .
C4 C 0.3477(15) 0.2628(5) 0.4708(6) 0.035(2) Uani 1 1 d . . .
C11A C 0.4362(17) 0.4061(5) 0.7136(6) 0.046(2) Uani 0.50 1 d P . .
N11B N 0.0570(16) 0.4773(5) 0.5222(6) 0.045(2) Uani 0.50 1 d P . .
N11A N 0.4362(17) 0.4061(5) 0.7136(6) 0.046(2) Uani 0.50 1 d P . .
C11B C 0.0570(16) 0.4773(5) 0.5222(6) 0.045(2) Uani 0.50 1 d P . .
N12 N 0.0000 0.5650(8) 0.7500 0.116(8) Uani 1 2 d S . .

loop_
_atom_site_aniso_label
_atom_site_aniso_U_11
_atom_site_aniso_U_22
_atom_site_aniso_U_33
_atom_site_aniso_U_23
_atom_site_aniso_U_13
_atom_site_aniso_U_12
Cu1 0.0547(10) 0.0411(7) 0.0457(7) -0.0034(6) -0.0079(5) 0.0017(7)
N1 0.037(5) 0.040(4) 0.034(3) -0.002(3) -0.005(3) 0.003(4)
N2 0.038(5) 0.033(4) 0.040(4) 0.002(3) -0.012(3) -0.007(4)
C1 0.033(6) 0.056(6) 0.025(4) -0.006(4) -0.007(4) 0.003(5)
C2 0.039(7) 0.069(7) 0.034(5) 0.008(5) 0.000(4) -0.010(6)
C3 0.038(7) 0.048(6) 0.043(5) 0.001(5) -0.008(4) -0.014(5)
C4 0.026(6) 0.041(5) 0.036(4) 0.003(4) -0.009(3) 0.002(4)
C11A 0.058(6) 0.032(4) 0.048(5) -0.005(4) -0.002(4) -0.003(5)
N11B 0.047(6) 0.045(5) 0.041(5) -0.007(4) -0.011(4) -0.003(4)
N11A 0.058(6) 0.032(4) 0.048(5) -0.005(4) -0.002(4) -0.003(5)
C11B 0.047(6) 0.045(5) 0.041(5) -0.007(4) -0.011(4) -0.003(4)
N12 0.22(2) 0.029(7) 0.113(13) 0.000 0.126(15) 0.000

loop_
_atom_type_symbol
_atom_type_description
_atom_type_scat_dispersion_real
_atom_type_scat_dispersion_imag
_atom_type_scat_source
C C 0.0033 0.0016 'International Tables Vol C Tables 4.2.6.8 and 6.1.1.4'
H H 0.0000 0.0000 'International Tables Vol C Tables 4.2.6.8 and 6.1.1.4'
N N 0.0061 0.0033 'International Tables Vol C Tables 4.2.6.8 and 6.1.1.4'
Cu Cu 0.3201 1.2651 'International Tables Vol C Tables 4.2.6.8 and 6.1.1.4'

loop_
_geom_angle_atom_site_label_1
_geom_angle_atom_site_label_2
_geom_angle_atom_site_label_3
_geom_angle
_geom_angle_site_symmetry_1
_geom_angle_site_symmetry_3
_geom_angle_publ_flag
C11A Cu1 N11B 131.3(3) . . ?
C11A Cu1 N2 107.9(4) . . ?
N11B Cu1 N2 108.6(3) . . ?
C11A Cu1 N1 109.2(3) . . ?
N11B Cu1 N1 109.1(3) . . ?
N2 Cu1 N1 77.8(3) . . ?
C1 N1 C4 116.5(8) . 7_556 ?
C1 N1 Cu1 130.4(6) . . ?
C4 N1 Cu1 113.0(6) 7_556 . ?
C4 N2 C3 116.6(8) . . ?
C4 N2 Cu1 114.0(6) . . ?
C3 N2 Cu1 129.1(6) . . ?
N1 C1 C2 121.9(9) . . ?
C3 C2 C1 117.0(9) 7_556 . ?
N2 C3 C2 122.5(9) . 7_556 ?
N2 C4 N1 125.4(8) . 7_556 ?
N2 C4 C4 118.4(10) . 7_556 ?
N1 C4 C4 116.2(10) 7_556 7_556 ?
N11A C11A C11A 0.0(9) 2_656 2_656 ?
N11A C11A Cu1 176.1(9) 2_656 . ?
C11A C11A Cu1 176.1(9) 2_656 . ?
C11B N11B N11B 0.0(9) 5_566 5_566 ?
C11B N11B Cu1 178.3(10) 5_566 . ?
N11B N11B Cu1 178.3(10) 5_566 . ?

loop_
_geom_bond_atom_site_label_1
_geom_bond_atom_site_label_2
_geom_bond_distance
_geom_bond_site_symmetry_2
_geom_bond_publ_flag
Cu1 C11A 1.900(8) . ?
Cu1 N11B 1.901(8) . ?
Cu1 N2 2.143(8) . ?
Cu1 N1 2.171(8) . ?
N1 C1 1.328(12) . ?
N1 C4 1.357(11) 7_556 ?
N2 C4 1.321(11) . ?
N2 C3 1.334(12) . ?
C1 C2 1.377(14) . ?
C2 C3 1.375(14) 7_556 ?
C3 C2 1.375(14) 7_556 ?
C4 N1 1.357(11) 7_556 ?
C4 C4 1.480(18) 7_556 ?
C11A N11A 1.171(16) 2_656 ?
C11A C11A 1.171(16) 2_656 ?
N11B C11B 1.163(16) 5_566 ?
N11B N11B 1.163(16) 5_566 ?

loop_
_geom_torsion_atom_site_label_1
_geom_torsion_atom_site_label_2
_geom_torsion_atom_site_label_3
_geom_torsion_atom_site_label_4
_geom_torsion
_geom_torsion_site_symmetry_1
_geom_torsion_site_symmetry_2
_geom_torsion_site_symmetry_3
_geom_torsion_site_symmetry_4
_geom_torsion_publ_flag
C11A Cu1 N1 C1 78.3(8) . . . . ?
N11B Cu1 N1 C1 -71.0(8) . . . . ?
N2 Cu1 N1 C1 -176.7(8) . . . . ?
C11A Cu1 N1 C4 -98.9(6) . . . 7_556 ?
N11B Cu1 N1 C4 111.7(6) . . . 7_556 ?
N2 Cu1 N1 C4 6.0(5) . . . 7_556 ?
C11A Cu1 N2 C4 99.8(6) . . . . ?
N11B Cu1 N2 C4 -113.0(6) . . . . ?
N1 Cu1 N2 C4 -6.7(5) . . . . ?
C11A Cu1 N2 C3 -73.7(8) . . . . ?
N11B Cu1 N2 C3 73.5(8) . . . . ?
N1 Cu1 N2 C3 179.8(8) . . . . ?
C4 N1 C1 C2 4.2(12) 7_556 . . . ?
Cu1 N1 C1 C2 -172.9(6) . . . . ?
N1 C1 C2 C3 -1.9(12) . . . 7_556 ?
C4 N2 C3 C2 -2.2(12) . . . 7_556 ?
Cu1 N2 C3 C2 171.2(7) . . . 7_556 ?
C3 N2 C4 N1 -0.4(12) . . . 7_556 ?
Cu1 N2 C4 N1 -174.8(6) . . . 7_556 ?
C3 N2 C4 C4 -179.2(9) . . . 7_556 ?
Cu1 N2 C4 C4 6.5(11) . . . 7_556 ?
N11B Cu1 C11A N11A -151(14) . . . 2_656 ?
N2 Cu1 C11A N11A -14(14) . . . 2_656 ?
N1 Cu1 C11A N11A 69(14) . . . 2_656 ?
N11B Cu1 C11A C11A -151(14) . . . 2_656 ?
N2 Cu1 C11A C11A -14(14) . . . 2_656 ?
N1 Cu1 C11A C11A 69(14) . . . 2_656 ?
C11A Cu1 N11B C11B 175(100) . . . 5_566 ?
N2 Cu1 N11B C11B 38(44) . . . 5_566 ?
N1 Cu1 N11B C11B -45(44) . . . 5_566 ?
C11A Cu1 N11B N11B 175(100) . . . 5_566 ?
N2 Cu1 N11B N11B 38(44) . . . 5_566 ?
N1 Cu1 N11B N11B -45(44) . . . 5_566 ?
